data_1573587
loop_
_publ_author_name
'Kim, Hyunyong'
'Cohen, Seth M.'

_publ_section_title
;
 Metal--organic frameworks generated from oligomeric ligands with
 functionalized tethers
;
_journal_name_full 'Chemical Science'
_journal_paper_doi 10.1039/D4SC06666A
_journal_year 2025
_chemical_formula_sum 'C96 O64 Zn16'
_chemical_formula_weight 3222.88
_space_group_crystal_system cubic
_space_group_IT_number 225
_space_group_name_Hall '-F 4 2 3'
_space_group_name_H-M_alt 'F m -3 m'
_atom_sites_solution_primary direct
_atom_sites_solution_secondary difmap
_audit_creation_method SHELXL-2018/3
_audit_update_record
;
2024-09-29 deposited with the CCDC.	2025-01-07 downloaded from the CCDC.
;
_cell_angle_alpha 90
_cell_angle_beta 90
_cell_angle_gamma 90
_cell_formula_units_Z 2
_cell_length_a 25.6455(7)
_cell_length_b 25.6455(7)
_cell_length_c 25.6455(7)
_cell_measurement_reflns_used 9913
_cell_measurement_temperature 100(2)
_cell_measurement_theta_max 24.549
_cell_measurement_theta_min 2.634
_cell_volume 16866.8(8)
_computing_cell_refinement 'APEX5 v2023.9-2 (Bruker, 2023)'
_computing_data_collection 'APEX5 v2023.9-2 (Bruker, 2023)'
_computing_data_reduction 'SAINT v8.40B (Bruker, 2019)'
_computing_molecular_graphics 'Bruker SHELXTL'
_computing_publication_material 'Bruker SHELXTL'
_computing_structure_refinement 'SHELXL-2018/3 (Sheldrick, 2018)'
_computing_structure_solution 'SHELXT 2018/2 (Sheldrick, 2018)'
_diffrn_ambient_temperature 100(2)
_diffrn_measured_fraction_theta_full 0.996
_diffrn_measured_fraction_theta_max 0.996
_diffrn_measurement_device_type 'Bruker D8 Venture'
_diffrn_measurement_method '\w and \f scans'
_diffrn_radiation_type MoK\a
_diffrn_radiation_wavelength 0.71073
_diffrn_reflns_av_R_equivalents 0.0820
_diffrn_reflns_av_unetI/netI 0.0133
_diffrn_reflns_Laue_measured_fraction_full 0.996
_diffrn_reflns_Laue_measured_fraction_max 0.996
_diffrn_reflns_limit_h_max 30
_diffrn_reflns_limit_h_min -30
_diffrn_reflns_limit_k_max 30
_diffrn_reflns_limit_k_min -30
_diffrn_reflns_limit_l_max 30
_diffrn_reflns_limit_l_min -30
_diffrn_reflns_number 59257
_diffrn_reflns_point_group_measured_fraction_full 0.996
_diffrn_reflns_point_group_measured_fraction_max 0.996
_diffrn_reflns_theta_full 24.680
_diffrn_reflns_theta_max 24.680
_diffrn_reflns_theta_min 2.634
_diffrn_source 'Micro Focus Rotating Anode'
_exptl_absorpt_coefficient_mu 1.150
_exptl_absorpt_correction_T_max 0.803
_exptl_absorpt_correction_T_min 0.693
_exptl_absorpt_correction_type multi-scan
_exptl_absorpt_process_details SADABS-2016/2
_exptl_crystal_colour colorless
_exptl_crystal_density_diffrn 0.635
_exptl_crystal_density_method 'not measured'
_exptl_crystal_description cubic
_exptl_crystal_F_000 3136
_exptl_crystal_size_max 0.250
_exptl_crystal_size_mid 0.250
_exptl_crystal_size_min 0.200
_refine_diff_density_max 0.441
_refine_diff_density_min -0.327
_refine_diff_density_rms 0.063
_refine_ls_extinction_method none
_refine_ls_goodness_of_fit_ref 1.161
_refine_ls_hydrogen_treatment undef
_refine_ls_matrix_type full
_refine_ls_number_parameters 31
_refine_ls_number_reflns 782
_refine_ls_number_restraints 47
_refine_ls_restrained_S_all 1.149
_refine_ls_R_factor_all 0.0735
_refine_ls_R_factor_gt 0.0559
_refine_ls_shift/su_max 0.000
_refine_ls_shift/su_mean 0.000
_refine_ls_structure_factor_coef Fsqd
_refine_ls_weighting_details 'w=1/[\s^2^(Fo^2^)+(0.0992P)^2^+75.4849P] where P=(Fo^2^+2Fc^2^)/3'
_refine_ls_weighting_scheme calc
_refine_ls_wR_factor_gt 0.1774
_refine_ls_wR_factor_ref 0.2042
_reflns_Friedel_coverage 0.000
_reflns_number_gt 585
_reflns_number_total 782
_reflns_threshold_expression 'I > 2\s(I)'
_cod_data_source_file d4sc06666a2.cif
_cod_data_source_block oligoIRMOF-1-triazole2-m-xylyl
_cod_original_cell_volume 16866.8(14)
_cod_database_code 1573587
_shelx_shelxl_version_number 2018/3
_shelx_space_group_comment
;
The symmetry employed for this shelxl refinement is uniquely defined
by the following loop, which should always be used as a source of
symmetry information in preference to the above space-group names.
They are only intended as comments.
;
_shelx_estimated_absorpt_t_min 0.762
_shelx_estimated_absorpt_t_max 0.803

loop_
_space_group_symop_operation_xyz
'x, y, z'
'-x, -y, z'
'-x, y, -z'
'x, -y, -z'
'z, x, y'
'z, -x, -y'
'-z, -x, y'
'-z, x, -y'
'y, z, x'
'-y, z, -x'
'y, -z, -x'
'-y, -z, x'
'y, x, -z'
'-y, -x, -z'
'y, -x, z'
'-y, x, z'
'x, z, -y'
'-x, z, y'
'-x, -z, -y'
'x, -z, y'
'z, y, -x'
'z, -y, x'
'-z, y, x'
'-z, -y, -x'
'x, y+1/2, z+1/2'
'-x, -y+1/2, z+1/2'
'-x, y+1/2, -z+1/2'
'x, -y+1/2, -z+1/2'
'z, x+1/2, y+1/2'
'z, -x+1/2, -y+1/2'
'-z, -x+1/2, y+1/2'
'-z, x+1/2, -y+1/2'
'y, z+1/2, x+1/2'
'-y, z+1/2, -x+1/2'
'y, -z+1/2, -x+1/2'
'-y, -z+1/2, x+1/2'
'y, x+1/2, -z+1/2'
'-y, -x+1/2, -z+1/2'
'y, -x+1/2, z+1/2'
'-y, x+1/2, z+1/2'
'x, z+1/2, -y+1/2'
'-x, z+1/2, y+1/2'
'-x, -z+1/2, -y+1/2'
'x, -z+1/2, y+1/2'
'z, y+1/2, -x+1/2'
'z, -y+1/2, x+1/2'
'-z, y+1/2, x+1/2'
'-z, -y+1/2, -x+1/2'
'x+1/2, y, z+1/2'
'-x+1/2, -y, z+1/2'
'-x+1/2, y, -z+1/2'
'x+1/2, -y, -z+1/2'
'z+1/2, x, y+1/2'
'z+1/2, -x, -y+1/2'
'-z+1/2, -x, y+1/2'
'-z+1/2, x, -y+1/2'
'y+1/2, z, x+1/2'
'-y+1/2, z, -x+1/2'
'y+1/2, -z, -x+1/2'
'-y+1/2, -z, x+1/2'
'y+1/2, x, -z+1/2'
'-y+1/2, -x, -z+1/2'
'y+1/2, -x, z+1/2'
'-y+1/2, x, z+1/2'
'x+1/2, z, -y+1/2'
'-x+1/2, z, y+1/2'
'-x+1/2, -z, -y+1/2'
'x+1/2, -z, y+1/2'
'z+1/2, y, -x+1/2'
'z+1/2, -y, x+1/2'
'-z+1/2, y, x+1/2'
'-z+1/2, -y, -x+1/2'
'x+1/2, y+1/2, z'
'-x+1/2, -y+1/2, z'
'-x+1/2, y+1/2, -z'
'x+1/2, -y+1/2, -z'
'z+1/2, x+1/2, y'
'z+1/2, -x+1/2, -y'
'-z+1/2, -x+1/2, y'
'-z+1/2, x+1/2, -y'
'y+1/2, z+1/2, x'
'-y+1/2, z+1/2, -x'
'y+1/2, -z+1/2, -x'
'-y+1/2, -z+1/2, x'
'y+1/2, x+1/2, -z'
'-y+1/2, -x+1/2, -z'
'y+1/2, -x+1/2, z'
'-y+1/2, x+1/2, z'
'x+1/2, z+1/2, -y'
'-x+1/2, z+1/2, y'
'-x+1/2, -z+1/2, -y'
'x+1/2, -z+1/2, y'
'z+1/2, y+1/2, -x'
'z+1/2, -y+1/2, x'
'-z+1/2, y+1/2, x'
'-z+1/2, -y+1/2, -x'
'-x, -y, -z'
'x, y, -z'
'x, -y, z'
'-x, y, z'
'-z, -x, -y'
'-z, x, y'
'z, x, -y'
'z, -x, y'
'-y, -z, -x'
'y, -z, x'
'-y, z, x'
'y, z, -x'
'-y, -x, z'
'y, x, z'
'-y, x, -z'
'y, -x, -z'
'-x, -z, y'
'x, -z, -y'
'x, z, y'
'-x, z, -y'
'-z, -y, x'
'-z, y, -x'
'z, -y, -x'
'z, y, x'
'-x, -y+1/2, -z+1/2'
'x, y+1/2, -z+1/2'
'x, -y+1/2, z+1/2'
'-x, y+1/2, z+1/2'
'-z, -x+1/2, -y+1/2'
'-z, x+1/2, y+1/2'
'z, x+1/2, -y+1/2'
'z, -x+1/2, y+1/2'
'-y, -z+1/2, -x+1/2'
'y, -z+1/2, x+1/2'
'-y, z+1/2, x+1/2'
'y, z+1/2, -x+1/2'
'-y, -x+1/2, z+1/2'
'y, x+1/2, z+1/2'
'-y, x+1/2, -z+1/2'
'y, -x+1/2, -z+1/2'
'-x, -z+1/2, y+1/2'
'x, -z+1/2, -y+1/2'
'x, z+1/2, y+1/2'
'-x, z+1/2, -y+1/2'
'-z, -y+1/2, x+1/2'
'-z, y+1/2, -x+1/2'
'z, -y+1/2, -x+1/2'
'z, y+1/2, x+1/2'
'-x+1/2, -y, -z+1/2'
'x+1/2, y, -z+1/2'
'x+1/2, -y, z+1/2'
'-x+1/2, y, z+1/2'
'-z+1/2, -x, -y+1/2'
'-z+1/2, x, y+1/2'
'z+1/2, x, -y+1/2'
'z+1/2, -x, y+1/2'
'-y+1/2, -z, -x+1/2'
'y+1/2, -z, x+1/2'
'-y+1/2, z, x+1/2'
'y+1/2, z, -x+1/2'
'-y+1/2, -x, z+1/2'
'y+1/2, x, z+1/2'
'-y+1/2, x, -z+1/2'
'y+1/2, -x, -z+1/2'
'-x+1/2, -z, y+1/2'
'x+1/2, -z, -y+1/2'
'x+1/2, z, y+1/2'
'-x+1/2, z, -y+1/2'
'-z+1/2, -y, x+1/2'
'-z+1/2, y, -x+1/2'
'z+1/2, -y, -x+1/2'
'z+1/2, y, x+1/2'
'-x+1/2, -y+1/2, -z'
'x+1/2, y+1/2, -z'
'x+1/2, -y+1/2, z'
'-x+1/2, y+1/2, z'
'-z+1/2, -x+1/2, -y'
'-z+1/2, x+1/2, y'
'z+1/2, x+1/2, -y'
'z+1/2, -x+1/2, y'
'-y+1/2, -z+1/2, -x'
'y+1/2, -z+1/2, x'
'-y+1/2, z+1/2, x'
'y+1/2, z+1/2, -x'
'-y+1/2, -x+1/2, z'
'y+1/2, x+1/2, z'
'-y+1/2, x+1/2, -z'
'y+1/2, -x+1/2, -z'
'-x+1/2, -z+1/2, y'
'x+1/2, -z+1/2, -y'
'x+1/2, z+1/2, y'
'-x+1/2, z+1/2, -y'
'-z+1/2, -y+1/2, x'
'-z+1/2, y+1/2, -x'
'z+1/2, -y+1/2, -x'
'z+1/2, y+1/2, x'

loop_
_atom_site_label
_atom_site_type_symbol
_atom_site_fract_x
_atom_site_fract_y
_atom_site_fract_z
_atom_site_U_iso_or_equiv
_atom_site_adp_type
_atom_site_occupancy
_atom_site_site_symmetry_order
_atom_site_calc_flag
_atom_site_refinement_flags_posn
_atom_site_refinement_flags_adp
_atom_site_refinement_flags_occupancy
_atom_site_disorder_assembly
_atom_site_disorder_group
Zn1 Zn 0.70650(3) 0.29350(3) 0.29350(3) 0.0668(6) Uani 1 6 d S TU P . .
O1 O 0.750000 0.250000 0.250000 0.062(3) Uani 1 24 d S TU P . .
O2 O 0.6338(2) 0.28076(18) 0.28076(18) 0.139(2) Uani 1 2 d S TU P . .
C1 C 0.5527(4) 0.250000 0.250000 0.119(4) Uani 1 4 d S TU P . .
C2 C 0.6120(4) 0.250000 0.250000 0.113(3) Uani 1 4 d S TU P . .
C3 C 0.5256(3) 0.2199(3) 0.2199(3) 0.157(4) Uani 1 2 d S TU P . .
O3 O 0.5495(11) 0.1820(9) 0.1820(9) 0.211(15) Uani 0.25 2 d S TU P . .

loop_
_atom_site_aniso_label
_atom_site_aniso_U_11
_atom_site_aniso_U_22
_atom_site_aniso_U_33
_atom_site_aniso_U_23
_atom_site_aniso_U_13
_atom_site_aniso_U_12
Zn1 0.0668(6) 0.0668(6) 0.0668(6) -0.0025(3) 0.0025(3) 0.0025(3)
O1 0.062(3) 0.062(3) 0.062(3) 0.000 0.000 0.000
O2 0.064(3) 0.176(4) 0.176(4) -0.048(4) -0.002(2) -0.002(2)
C1 0.059(5) 0.148(6) 0.148(6) -0.023(7) 0.000 0.000
C2 0.055(4) 0.141(6) 0.141(6) -0.017(7) 0.000 0.000
C3 0.066(4) 0.203(7) 0.203(7) -0.068(8) -0.003(3) -0.003(3)
O3 0.096(17) 0.27(2) 0.27(2) -0.13(2) 0.012(9) 0.012(9)

loop_
_atom_type_symbol
_atom_type_description
_atom_type_scat_dispersion_real
_atom_type_scat_dispersion_imag
_atom_type_scat_source
C C 0.0033 0.0016 'International Tables Vol C Tables 4.2.6.8 and 6.1.1.4'
O O 0.0106 0.0060 'International Tables Vol C Tables 4.2.6.8 and 6.1.1.4'
Zn Zn 0.2839 1.4301 'International Tables Vol C Tables 4.2.6.8 and 6.1.1.4'

loop_
_geom_angle_atom_site_label_1
_geom_angle_atom_site_label_2
_geom_angle_atom_site_label_3
_geom_angle
_geom_angle_site_symmetry_1
_geom_angle_site_symmetry_3
_geom_angle_publ_flag
O2 Zn1 O2 107.5(2) 10_656 7_665 ?
O2 Zn1 O2 107.5(2) 10_656 . ?
O2 Zn1 O2 107.5(2) 7_665 . ?
O2 Zn1 O1 111.3(2) 10_656 . ?
O2 Zn1 O1 111.3(2) 7_665 . ?
O2 Zn1 O1 111.3(2) . . ?
O2 Zn1 Zn1 124.47(16) 10_656 28 ?
O2 Zn1 Zn1 124.47(16) 7_665 28 ?
O2 Zn1 Zn1 76.1(2) . 28 ?
O1 Zn1 Zn1 35.3 . 28 ?
O2 Zn1 Zn1 124.47(16) 10_656 51_655 ?
O2 Zn1 Zn1 76.1(2) 7_665 51_655 ?
O2 Zn1 Zn1 124.47(16) . 51_655 ?
O1 Zn1 Zn1 35.3 . 51_655 ?
Zn1 Zn1 Zn1 60.0 28 51_655 ?
O2 Zn1 Zn1 76.1(2) 10_656 74_655 ?
O2 Zn1 Zn1 124.47(16) 7_665 74_655 ?
O2 Zn1 Zn1 124.47(16) . 74_655 ?
O1 Zn1 Zn1 35.3 . 74_655 ?
Zn1 Zn1 Zn1 60.0 28 74_655 ?
Zn1 Zn1 Zn1 60.0 51_655 74_655 ?
Zn1 O1 Zn1 109.5 28 . ?
Zn1 O1 Zn1 109.5 28 74_655 ?
Zn1 O1 Zn1 109.5 . 74_655 ?
Zn1 O1 Zn1 109.5 28 51_655 ?
Zn1 O1 Zn1 109.5 . 51_655 ?
Zn1 O1 Zn1 109.5 74_655 51_655 ?
C2 O2 Zn1 130.5(6) . . ?
C3 C1 C3 115.0(12) . 28 ?
C3 C1 C2 122.5(6) . . ?
C3 C1 C2 122.5(6) 28 . ?
O2 C2 O2 126.8(10) . 28 ?
O2 C2 C1 116.6(5) . . ?
O2 C2 C1 116.6(5) 28 . ?
C1 C3 C3 122.5(6) . 100_655 ?
C1 C3 O3 123.5(14) . . ?
C3 C3 O3 114.0(12) 100_655 . ?

loop_
_geom_bond_atom_site_label_1
_geom_bond_atom_site_label_2
_geom_bond_distance
_geom_bond_site_symmetry_2
_geom_bond_publ_flag
Zn1 O2 1.920(5) 10_656 ?
Zn1 O2 1.920(5) 7_665 ?
Zn1 O2 1.920(5) . ?
Zn1 O1 1.9324(11) . ?
Zn1 Zn1 3.1556(19) 28 ?
Zn1 Zn1 3.1556(19) 51_655 ?
Zn1 Zn1 3.1556(19) 74_655 ?
O2 C2 1.248(7) . ?
C1 C3 1.294(11) . ?
C1 C3 1.294(11) 28 ?
C1 C2 1.523(13) . ?
C3 C3 1.311(17) 100_655 ?
C3 O3 1.50(3) . ?
